data_7117610
loop_
_publ_author_name
'Su, Wei'
'Gong, Tian-Jun'
'Xiao, Bin'
'Fu, Yao'

_publ_section_title
;
 Rhodium(III)-catalyzed cyanation of vinylic C--H bonds:
 N-cyano-N-phenyl-p-toluenesulfonamide as a cyanation reagent
;
_journal_coden_ASTM CHCOFS
_journal_issue 59
_journal_name_full
;
 Chemical Communications (Cambridge, United Kingdom)
;
_journal_page_first 11848
_journal_page_last 11851
_journal_paper_doi 10.1039/c4cc09790d
_journal_volume 51
_journal_year 2015
_chemical_absolute_configuration unk
_chemical_formula_sum 'C11 H18 N2 O'
_chemical_formula_weight 194.27
_space_group_crystal_system orthorhombic
_space_group_IT_number 19
_space_group_name_Hall 'P 2ac 2ab'
_space_group_name_H-M_alt 'P 21 21 21'
_symmetry_space_group_name_Hall 'P 2ac 2ab'
_symmetry_space_group_name_H-M 'P 21 21 21'
_atom_sites_solution_hydrogens geom
_audit_creation_method SHELXL-2013
_audit_update_record
;
2014-08-08 deposited with the CCDC.
2015-06-12 downloaded from the CCDC.
;
_cell_angle_alpha 90
_cell_angle_beta 90
_cell_angle_gamma 90
_cell_formula_units_Z 4
_cell_length_a 7.3992(4)
_cell_length_b 9.2492(7)
_cell_length_c 18.3176(11)
_cell_measurement_reflns_used 1102
_cell_measurement_temperature 291(2)
_cell_measurement_theta_max 69.2246
_cell_measurement_theta_min 4.7771
_cell_volume 1253.60(14)
_computing_cell_refinement 'CrysAlisPro (Agilent Technologies)'
_computing_data_collection 'CrysAlisPro (Agilent Technologies)'
_computing_data_reduction 'CrysAlisPro (Agilent Technologies)'
_computing_molecular_graphics 'Ortep-3 (L. J. Farrugia, 2001)'
_computing_publication_material SHELXL-2013
_computing_structure_refinement 'SHELXL-2013 (Sheldrick, 2013)'
_computing_structure_solution 'SHELXS-97 (Sheldrick, 1997)'
_diffrn_ambient_temperature 291(2)
_diffrn_detector_area_resol_mean 15.9149
_diffrn_measured_fraction_theta_full 0.980
_diffrn_measured_fraction_theta_max 0.967
_diffrn_measurement_device_type 'Gemini S Ultra, Agilent Technologies'
_diffrn_measurement_method '\w scans'
_diffrn_radiation_type CuK\a
_diffrn_radiation_wavelength 1.54184
_diffrn_reflns_av_R_equivalents 0.0185
_diffrn_reflns_av_unetI/netI 0.0302
_diffrn_reflns_Laue_measured_fraction_full 0.980
_diffrn_reflns_Laue_measured_fraction_max 0.967
_diffrn_reflns_limit_h_max 5
_diffrn_reflns_limit_h_min -8
_diffrn_reflns_limit_k_max 11
_diffrn_reflns_limit_k_min -11
_diffrn_reflns_limit_l_max 20
_diffrn_reflns_limit_l_min -22
_diffrn_reflns_number 2813
_diffrn_reflns_point_group_measured_fraction_full 0.875
_diffrn_reflns_point_group_measured_fraction_max 0.858
_diffrn_reflns_theta_full 67.684
_diffrn_reflns_theta_max 69.350
_diffrn_reflns_theta_min 5.358
_diffrn_source 'Enhance Ultra (Cu) X-ray Source'
_exptl_absorpt_coefficient_mu 0.527
_exptl_absorpt_correction_T_max 1.00000
_exptl_absorpt_correction_T_min 0.62679
_exptl_absorpt_correction_type multi-scan
_exptl_absorpt_process_details
;
CrysAlisPro, Agilent Technologies,
Version 1.171.36.21 (release 14-08-2012 CrysAlis171 .NET)
(compiled Sep 14 2012,17:21:16)
Empirical absorption correction using spherical harmonics,
 implemented in SCALE3 ABSPACK scaling algorithm.
;
_exptl_crystal_density_diffrn 1.029
_exptl_crystal_F_000 424
_exptl_crystal_size_max 0.360
_exptl_crystal_size_mid 0.300
_exptl_crystal_size_min 0.210
_refine_diff_density_max 0.118
_refine_diff_density_min -0.112
_refine_diff_density_rms 0.029
_refine_ls_abs_structure_details
;
 Flack x determined using 431 quotients [(I+)-(I-)]/[(I+)+(I-)]
 (Parsons and Flack (2004), Acta Cryst. A60, s61).
;
_refine_ls_abs_structure_Flack 1.6(5)
_refine_ls_extinction_coef 0.026(4)
_refine_ls_extinction_expression Fc^*^=kFc[1+0.001xFc^2^\l^3^/sin(2\q)]^-1/4^
_refine_ls_extinction_method SHELXL
_refine_ls_goodness_of_fit_ref 1.065
_refine_ls_hydrogen_treatment constr
_refine_ls_matrix_type full
_refine_ls_number_parameters 133
_refine_ls_number_reflns 2016
_refine_ls_number_restraints 0
_refine_ls_restrained_S_all 1.065
_refine_ls_R_factor_all 0.0624
_refine_ls_R_factor_gt 0.0457
_refine_ls_shift/su_max 0.000
_refine_ls_shift/su_mean 0.000
_refine_ls_structure_factor_coef Fsqd
_refine_ls_weighting_details 'w=1/[\s^2^(Fo^2^)+(0.0923P)^2^] where P=(Fo^2^+2Fc^2^)/3'
_refine_ls_weighting_scheme calc
_refine_ls_wR_factor_gt 0.1288
_refine_ls_wR_factor_ref 0.1672
_reflns_Friedel_coverage 0.511
_reflns_Friedel_fraction_full 0.726
_reflns_Friedel_fraction_max 0.703
_reflns_number_gt 1483
_reflns_number_total 2016
_reflns_threshold_expression 'I > 2\s(I)'
_cod_duplicate_entry 7117463
_cod_data_source_file c4cc09790d2.cif
_cod_data_source_block shelxl
_cod_database_code 7117610
_shelx_space_group_comment
;
The symmetry employed for this shelxl refinement is uniquely defined
by the following loop, which should always be used as a source of
symmetry information in preference to the above space-group names.
They are only intended as comments.
;
_shelx_estimated_absorpt_t_min 0.833
_shelx_estimated_absorpt_t_max 0.897
_shelxl_version_number 2013-4

loop_
_space_group_symop_operation_xyz
'x, y, z'
'-x+1/2, -y, z+1/2'
'x+1/2, -y+1/2, -z'
'-x, y+1/2, -z+1/2'

loop_
_atom_site_label
_atom_site_type_symbol
_atom_site_fract_x
_atom_site_fract_y
_atom_site_fract_z
_atom_site_U_iso_or_equiv
_atom_site_adp_type
_atom_site_occupancy
_atom_site_site_symmetry_order
_atom_site_calc_flag
_atom_site_refinement_flags_posn
_atom_site_refinement_flags_adp
O1 O -0.5846(3) -0.0138(3) -0.07291(14) 0.0928(9) Uani 1 1 d . .
N1 N -0.8665(3) 0.0433(3) -0.11282(14) 0.0732(8) Uani 1 1 d . .
C2 C -0.7499(4) -0.0252(4) -0.06938(17) 0.0691(8) Uani 1 1 d . .
C3 C -0.8224(4) -0.1268(4) -0.01297(17) 0.0758(9) Uani 1 1 d . .
C5 C -0.8540(5) -0.2666(5) -0.0293(3) 0.0962(13) Uani 1 1 d . .
H5 H -0.8888 -0.3297 0.0076 0.115 Uiso 1 1 calc R U
C7 C -1.0639(4) 0.0317(5) -0.1025(2) 0.0831(10) Uani 1 1 d . .
H7 H -1.0834 -0.0297 -0.0596 0.100 Uiso 1 1 calc R U
C4 C -0.8398(7) -0.0706(6) 0.06283(19) 0.1137(15) Uani 1 1 d . .
H4A H -0.7240 -0.0379 0.0797 0.171 Uiso 1 1 calc R U
H4B H -0.8829 -0.1461 0.0942 0.171 Uiso 1 1 calc R U
H4C H -0.9237 0.0086 0.0634 0.171 Uiso 1 1 calc R U
C6 C -0.8356(9) -0.3196(5) -0.1010(3) 0.1210(16) Uani 1 1 d . .
N2 N -0.8251(13) -0.3627(6) -0.1583(4) 0.198(3) Uani 1 1 d . .
C10 C -0.7980(6) 0.1345(6) -0.1728(2) 0.1025(14) Uani 1 1 d . .
H10 H -0.9048 0.1729 -0.1978 0.123 Uiso 1 1 calc R U
C8 C -1.1571(6) -0.0403(6) -0.1653(2) 0.1108(14) Uani 1 1 d . .
H8A H -1.0973 -0.1298 -0.1764 0.166 Uiso 1 1 calc R U
H8B H -1.1528 0.0219 -0.2072 0.166 Uiso 1 1 calc R U
H8C H -1.2807 -0.0592 -0.1526 0.166 Uiso 1 1 calc R U
C11 C -0.6978(8) 0.0447(9) -0.2284(2) 0.149(3) Uani 1 1 d . .
H11A H -0.7690 -0.0384 -0.2410 0.223 Uiso 1 1 calc R U
H11B H -0.5844 0.0138 -0.2083 0.223 Uiso 1 1 calc R U
H11C H -0.6763 0.1017 -0.2714 0.223 Uiso 1 1 calc R U
C9 C -1.1480(7) 0.1804(6) -0.0850(3) 0.1302(18) Uani 1 1 d . .
H9A H -1.1491 0.2388 -0.1284 0.195 Uiso 1 1 calc R U
H9B H -1.0777 0.2276 -0.0480 0.195 Uiso 1 1 calc R U
H9C H -1.2695 0.1674 -0.0679 0.195 Uiso 1 1 calc R U
C12 C -0.6923(9) 0.2650(6) -0.1456(4) 0.149(2) Uani 1 1 d . .
H12A H -0.5789 0.2336 -0.1257 0.224 Uiso 1 1 calc R U
H12B H -0.7606 0.3137 -0.1084 0.224 Uiso 1 1 calc R U
H12C H -0.6707 0.3300 -0.1855 0.224 Uiso 1 1 calc R U

loop_
_atom_site_aniso_label
_atom_site_aniso_U_11
_atom_site_aniso_U_22
_atom_site_aniso_U_33
_atom_site_aniso_U_23
_atom_site_aniso_U_13
_atom_site_aniso_U_12
O1 0.0664(13) 0.108(2) 0.1039(17) 0.0425(16) -0.0057(11) -0.0016(13)
N1 0.0704(15) 0.0815(17) 0.0676(13) 0.0192(14) -0.0047(11) 0.0002(13)
C2 0.0660(17) 0.0756(19) 0.0657(15) 0.0113(16) -0.0029(13) 0.0011(15)
C3 0.0684(17) 0.093(2) 0.0666(17) 0.0189(17) -0.0024(14) 0.0013(19)
C5 0.089(2) 0.087(3) 0.112(3) 0.035(2) -0.006(2) -0.011(2)
C7 0.0719(19) 0.094(2) 0.083(2) 0.016(2) -0.0013(15) 0.0108(18)
C4 0.136(4) 0.137(4) 0.068(2) 0.008(2) 0.004(2) 0.006(3)
C6 0.151(4) 0.085(3) 0.127(4) -0.013(3) -0.016(4) 0.007(3)
N2 0.281(9) 0.136(4) 0.176(5) -0.065(4) -0.032(5) 0.050(5)
C10 0.088(3) 0.129(3) 0.090(2) 0.053(3) -0.010(2) -0.007(2)
C8 0.084(2) 0.142(4) 0.106(3) 0.007(3) -0.021(2) -0.007(3)
C11 0.131(4) 0.238(7) 0.078(2) 0.046(4) 0.017(3) 0.002(5)
C9 0.111(3) 0.136(4) 0.144(4) 0.007(3) 0.001(3) 0.044(3)
C12 0.142(5) 0.119(4) 0.187(5) 0.081(4) -0.040(4) -0.040(4)

loop_
_atom_type_symbol
_atom_type_description
_atom_type_scat_dispersion_real
_atom_type_scat_dispersion_imag
_atom_type_scat_source
C C 0.0181 0.0091 'International Tables Vol C Tables 4.2.6.8 and 6.1.1.4'
H H 0.0000 0.0000 'International Tables Vol C Tables 4.2.6.8 and 6.1.1.4'
N N 0.0311 0.0180 'International Tables Vol C Tables 4.2.6.8 and 6.1.1.4'
O O 0.0492 0.0322 'International Tables Vol C Tables 4.2.6.8 and 6.1.1.4'

loop_
_geom_angle_atom_site_label_1
_geom_angle_atom_site_label_2
_geom_angle_atom_site_label_3
_geom_angle
C2 N1 C10 119.6(3)
C2 N1 C7 121.9(3)
C10 N1 C7 118.5(3)
O1 C2 N1 124.9(3)
O1 C2 C3 116.6(3)
N1 C2 C3 118.5(3)
C5 C3 C4 121.9(4)
C5 C3 C2 120.7(3)
C4 C3 C2 117.1(4)
C3 C5 C6 121.6(4)
C3 C5 H5 119.2
C6 C5 H5 119.2
N1 C7 C8 112.9(3)
N1 C7 C9 111.1(4)
C8 C7 C9 111.7(4)
N1 C7 H7 106.9
C8 C7 H7 106.9
C9 C7 H7 106.9
C3 C4 H4A 109.5
C3 C4 H4B 109.5
H4A C4 H4B 109.5
C3 C4 H4C 109.5
H4A C4 H4C 109.5
H4B C4 H4C 109.5
N2 C6 C5 178.3(8)
N1 C10 C11 110.9(4)
N1 C10 C12 112.8(4)
C11 C10 C12 113.9(5)
N1 C10 H10 106.2
C11 C10 H10 106.2
C12 C10 H10 106.2
C7 C8 H8A 109.5
C7 C8 H8B 109.5
H8A C8 H8B 109.5
C7 C8 H8C 109.5
H8A C8 H8C 109.5
H8B C8 H8C 109.5
C10 C11 H11A 109.5
C10 C11 H11B 109.5
H11A C11 H11B 109.5
C10 C11 H11C 109.5
H11A C11 H11C 109.5
H11B C11 H11C 109.5
C7 C9 H9A 109.5
C7 C9 H9B 109.5
H9A C9 H9B 109.5
C7 C9 H9C 109.5
H9A C9 H9C 109.5
H9B C9 H9C 109.5
C10 C12 H12A 109.5
C10 C12 H12B 109.5
H12A C12 H12B 109.5
C10 C12 H12C 109.5
H12A C12 H12C 109.5
H12B C12 H12C 109.5

loop_
_geom_bond_atom_site_label_1
_geom_bond_atom_site_label_2
_geom_bond_distance
O1 C2 1.229(4)
N1 C2 1.334(4)
N1 C10 1.474(4)
N1 C7 1.476(4)
C2 C3 1.496(4)
C3 C5 1.348(5)
C3 C4 1.488(5)
C5 C6 1.407(7)
C5 H5 0.9300
C7 C8 1.498(6)
C7 C9 1.544(6)
C7 H7 0.9800
C4 H4A 0.9600
C4 H4B 0.9600
C4 H4C 0.9600
C6 N2 1.125(7)
C10 C11 1.510(8)
C10 C12 1.523(7)
C10 H10 0.9800
C8 H8A 0.9600
C8 H8B 0.9600
C8 H8C 0.9600
C11 H11A 0.9600
C11 H11B 0.9600
C11 H11C 0.9600
C9 H9A 0.9600
C9 H9B 0.9600
C9 H9C 0.9600
C12 H12A 0.9600
C12 H12B 0.9600
C12 H12C 0.9600

loop_
_geom_torsion_atom_site_label_1
_geom_torsion_atom_site_label_2
_geom_torsion_atom_site_label_3
_geom_torsion_atom_site_label_4
_geom_torsion
C10 N1 C2 O1 3.5(6)
C7 N1 C2 O1 -176.0(4)
C10 N1 C2 C3 -174.9(4)
C7 N1 C2 C3 5.6(5)
O1 C2 C3 C5 -91.1(4)
N1 C2 C3 C5 87.5(4)
O1 C2 C3 C4 82.9(5)
N1 C2 C3 C4 -98.6(4)
C4 C3 C5 C6 -179.3(4)
C2 C3 C5 C6 -5.7(6)
C2 N1 C7 C8 -115.7(4)
C10 N1 C7 C8 64.8(5)
C2 N1 C7 C9 117.8(4)
C10 N1 C7 C9 -61.7(5)
C2 N1 C10 C11 64.3(5)
C7 N1 C10 C11 -116.2(4)
C2 N1 C10 C12 -64.8(5)
C7 N1 C10 C12 114.8(5)
